data_7040144
loop_
_publ_author_name
'Kirk, Sarah M.'
'Quilter, Helena C.'
'Buchard, Antoine'
'Thomas, Lynne H.'
'Kociok-Kohn, Gabriele'
'Jones, Matthew D.'

_publ_section_title
;
 Monomeric and dimeric Al(iii) complexes for the production of
 polylactide.
;
_journal_issue 35
_journal_name_full 'Dalton transactions (Cambridge, England : 2003)'
_journal_page_first 13846
_journal_page_last 13852
_journal_paper_doi 10.1039/c6dt02861f
_journal_volume 45
_journal_year 2016
_chemical_formula_moiety 'C44 H60 Al2 N2 O2, C7 H8'
_chemical_formula_sum 'C51 H68 Al2 N2 O2'
_chemical_formula_weight 795.03
_space_group_crystal_system triclinic
_space_group_IT_number 2
_space_group_name_Hall '-P 1'
_space_group_name_H-M_alt 'P -1'
_symmetry_space_group_name_Hall '-P 1'
_symmetry_space_group_name_H-M 'P -1'
_atom_sites_solution_hydrogens geom
_audit_creation_method SHELXL-2014/7
_audit_update_record
;
2016-07-11 deposited with the CCDC.
2016-08-04 downloaded from the CCDC.
;
_cell_angle_alpha 109.990(4)
_cell_angle_beta 107.578(4)
_cell_angle_gamma 90.572(4)
_cell_formula_units_Z 2
_cell_length_a 12.6028(6)
_cell_length_b 12.7588(6)
_cell_length_c 16.5415(5)
_cell_measurement_reflns_used 12680
_cell_measurement_temperature 150(2)
_cell_measurement_theta_max 66.4600
_cell_measurement_theta_min 2.9610
_cell_volume 2363.7(2)
_computing_cell_refinement 'CrysAlisPro 1.171.38.41 (Rigaku OD, 2015)'
_computing_data_collection 'CrysAlisPro 1.171.38.41 (Rigaku OD, 2015)'
_computing_data_reduction 'CrysAlisPro 1.171.38.41 (Rigaku OD, 2015)'
_computing_molecular_graphics 'ORTEP3 for Windows - Farrugia, L. J. J. Appl. Crystallogr. 1997, 30, 565'
_computing_publication_material
;
 'WinGX publication routines, Farrugia, 
 L. J., J. Appl. Crystallogr., 1999, 32, 837-838
;
_computing_structure_refinement
;
 SHELXL-2014/8 (Sheldrick, 2014)
 Sheldrick GM (2008) Acta Crystallogr A64:112-122 and 
 C. B. H\"ubschle, G. M. Sheldrick and B. Dittrich
 ShelXle: a Qt graphical user interface for SHELXL
 J. Appl. Cryst., 44, (2011) 1281-1284.
;
_computing_structure_solution
; 
 SHELXT
 Sheldrick, G. M. (2008). Acta Cryst. A64, 112-122.
;
_diffrn_ambient_environment N~2~
_diffrn_ambient_temperature 150.01(10)
_diffrn_detector 'CCD plate'
_diffrn_detector_area_resol_mean 8.1150
_diffrn_detector_type EosS2
_diffrn_measured_fraction_theta_full 0.993
_diffrn_measured_fraction_theta_max 0.993
_diffrn_measurement_device 'four-circle diffractometer'
_diffrn_measurement_device_type 'SuperNova, Dual, Cu at zero, EosS2'
_diffrn_measurement_method '\w scans'
_diffrn_radiation_monochromator mirror
_diffrn_radiation_probe x-ray
_diffrn_radiation_type 'Cu K\a'
_diffrn_radiation_wavelength 1.54184
_diffrn_reflns_av_unetI/netI 0.0443
_diffrn_reflns_Laue_measured_fraction_full 0.993
_diffrn_reflns_Laue_measured_fraction_max 0.993
_diffrn_reflns_limit_h_max 15
_diffrn_reflns_limit_h_min -15
_diffrn_reflns_limit_k_max 15
_diffrn_reflns_limit_k_min -15
_diffrn_reflns_limit_l_max 19
_diffrn_reflns_limit_l_min -19
_diffrn_reflns_number 16144
_diffrn_reflns_point_group_measured_fraction_full 0.993
_diffrn_reflns_point_group_measured_fraction_max 0.993
_diffrn_reflns_theta_full 67.110
_diffrn_reflns_theta_max 67.110
_diffrn_reflns_theta_min 3.709
_diffrn_source 'micro-focus sealed X-ray tube'
_diffrn_source_type 'SuperNova (Cu) X-ray Source'
_exptl_absorpt_coefficient_mu 0.848
_exptl_absorpt_correction_T_max 0.951
_exptl_absorpt_correction_T_min 0.898
_exptl_absorpt_correction_type analytical
_exptl_absorpt_process_details
;
CrysAlisPro 1.171.38.41 (Rigaku Oxford Diffraction, 2015)
Analytical numeric absorption correction using a multifaceted crystal
            model based on expressions derived by R.C. Clark & J.S. Reid.
(Clark, R. C. & Reid, J. S. (1995). Acta Cryst. A51, 887-897)
Empirical absorption correction using spherical harmonics,
 implemented in SCALE3 ABSPACK scaling algorithm.
;
_exptl_crystal_colour yellow
_exptl_crystal_density_diffrn 1.117
_exptl_crystal_description cube
_exptl_crystal_F_000 860
_exptl_crystal_size_max 0.200
_exptl_crystal_size_mid 0.100
_exptl_crystal_size_min 0.100
_refine_diff_density_max 0.469
_refine_diff_density_min -0.346
_refine_diff_density_rms 0.082
_refine_ls_extinction_method none
_refine_ls_goodness_of_fit_ref 1.038
_refine_ls_hydrogen_treatment constr
_refine_ls_matrix_type full
_refine_ls_number_parameters 532
_refine_ls_number_reflns 16144
_refine_ls_number_restraints 0
_refine_ls_restrained_S_all 1.038
_refine_ls_R_factor_all 0.0722
_refine_ls_R_factor_gt 0.0542
_refine_ls_shift/su_max 0.001
_refine_ls_shift/su_mean 0.000
_refine_ls_structure_factor_coef Fsqd
_refine_ls_weighting_details 'w=1/[\s^2^(Fo^2^)+(0.1276P)^2^] where P=(Fo^2^+2Fc^2^)/3'
_refine_ls_weighting_scheme calc
_refine_ls_wR_factor_gt 0.1698
_refine_ls_wR_factor_ref 0.1885
_reflns_Friedel_coverage 0.000
_reflns_number_gt 11984
_reflns_number_total 16144
_reflns_threshold_expression 'I > 2\s(I)'
_cod_data_source_file c6dt02861f2.cif
_cod_data_source_block Al2_7_Me4
_cod_depositor_comments 'Adding full bibliography for 7040140--7040144.cif.'
_cod_original_cell_volume 2363.75(19)
_cod_database_code 7040144
_shelx_shelxl_version_number 2014/7
_shelx_space_group_comment
;
The symmetry employed for this shelxl refinement is uniquely defined
by the following loop, which should always be used as a source of
symmetry information in preference to the above space-group names.
They are only intended as comments.
;
_shelx_estimated_absorpt_t_min 0.849
_shelx_estimated_absorpt_t_max 0.920
_oxdiff_exptl_absorpt_empirical_full_min 0.415
_oxdiff_exptl_absorpt_empirical_full_max 1.536
_oxdiff_exptl_absorpt_empirical_details
;
Empirical correction (ABSPACK) includes:
- Absorption correction using spherical harmonics
- Frame scaling
;
_oxdiff_twin_items 2
_oxdiff_twin_integration_method simultaneous
_twin_special_details
;
Component 2 rotated by 179.9964\% 
 around [-0.71 0.71 -0.00] (reciprocal) or [-0.71 0.71 0.02] (direct)
;

loop_
_space_group_symop_operation_xyz
'x, y, z'
'-x, -y, -z'

loop_
_atom_site_label
_atom_site_type_symbol
_atom_site_fract_x
_atom_site_fract_y
_atom_site_fract_z
_atom_site_U_iso_or_equiv
_atom_site_adp_type
_atom_site_occupancy
_atom_site_site_symmetry_order
_atom_site_calc_flag
_atom_site_refinement_flags_posn
_atom_site_refinement_flags_adp
Al1 Al 0.80870(7) -0.07553(7) 0.08454(6) 0.0208(2) Uani 1 1 d . .
Al2 Al 1.07294(7) 0.19094(8) 0.41635(6) 0.0207(2) Uani 1 1 d . .
O1 O 0.75098(17) 0.05338(18) 0.10894(15) 0.0227(5) Uani 1 1 d . .
O2 O 0.94399(18) 0.24842(18) 0.39645(15) 0.0228(5) Uani 1 1 d . .
N1 N 0.9638(2) -0.0023(2) 0.15529(17) 0.0200(5) Uani 1 1 d . .
N3 N 1.0006(2) 0.0354(2) 0.34462(16) 0.0188(5) Uani 1 1 d . .
C1 C 0.7584(3) -0.1827(3) 0.1309(2) 0.0295(7) Uani 1 1 d . .
H1A H 0.7164 -0.1455 0.1715 0.044 Uiso 1 1 calc R U
H1B H 0.8238 -0.2093 0.1644 0.044 Uiso 1 1 calc R U
H1C H 0.7100 -0.2467 0.0798 0.044 Uiso 1 1 calc R U
C2 C 0.8020(3) -0.1406(3) -0.0431(2) 0.0372(8) Uani 1 1 d . .
H2A H 0.7242 -0.1701 -0.0817 0.056 Uiso 1 1 calc R U
H2B H 0.8488 -0.2019 -0.0507 0.056 Uiso 1 1 calc R U
H2C H 0.8297 -0.0825 -0.0607 0.056 Uiso 1 1 calc R U
C3 C 1.1803(3) 0.2371(3) 0.3668(2) 0.0286(7) Uani 1 1 d . .
H3A H 1.1447 0.2806 0.3296 0.043 Uiso 1 1 calc R U
H3B H 1.2042 0.1703 0.3292 0.043 Uiso 1 1 calc R U
H3C H 1.2458 0.2836 0.4169 0.043 Uiso 1 1 calc R U
C4 C 1.1362(3) 0.2004(3) 0.5430(2) 0.0352(8) Uani 1 1 d . .
H4A H 1.1686 0.2780 0.5821 0.053 Uiso 1 1 calc R U
H4B H 1.1949 0.1508 0.5476 0.053 Uiso 1 1 calc R U
H4C H 1.0768 0.1770 0.5625 0.053 Uiso 1 1 calc R U
C5 C 0.7962(3) 0.1546(3) 0.12237(19) 0.0191(6) Uani 1 1 d . .
C6 C 0.9142(3) 0.1798(3) 0.14765(19) 0.0202(6) Uani 1 1 d . .
C7 C 0.9627(2) 0.2863(3) 0.1594(2) 0.0215(6) Uani 1 1 d . .
H7 H 1.0418 0.3009 0.1757 0.026 Uiso 1 1 calc R U
C8 C 0.8985(3) 0.3693(2) 0.14785(19) 0.0203(6) Uani 1 1 d . .
C9 C 0.7813(3) 0.3434(2) 0.12549(19) 0.0198(6) Uani 1 1 d . .
H9 H 0.7358 0.4009 0.1193 0.024 Uiso 1 1 calc R U
C10 C 0.7284(2) 0.2403(2) 0.11198(19) 0.0183(6) Uani 1 1 d . .
C11 C 0.9463(3) 0.4858(3) 0.1573(2) 0.0254(7) Uani 1 1 d . .
C12 C 1.0728(3) 0.4932(3) 0.1744(3) 0.0404(9) Uani 1 1 d . .
H12A H 1.1106 0.4834 0.2321 0.061 Uiso 1 1 calc R U
H12B H 1.1006 0.5669 0.1775 0.061 Uiso 1 1 calc R U
H12C H 1.0884 0.4341 0.1247 0.061 Uiso 1 1 calc R U
C13 C 0.9243(3) 0.5765(3) 0.2371(2) 0.0333(8) Uani 1 1 d . .
H13A H 0.8433 0.5759 0.2253 0.050 Uiso 1 1 calc R U
H13B H 0.9572 0.6503 0.2441 0.050 Uiso 1 1 calc R U
H13C H 0.9584 0.5615 0.2931 0.050 Uiso 1 1 calc R U
C14 C 0.8895(4) 0.5088(3) 0.0696(3) 0.0397(9) Uani 1 1 d . .
H14A H 0.9036 0.4515 0.0182 0.059 Uiso 1 1 calc R U
H14B H 0.9202 0.5833 0.0762 0.059 Uiso 1 1 calc R U
H14C H 0.8085 0.5064 0.0587 0.059 Uiso 1 1 calc R U
C15 C 0.5997(2) 0.2169(3) 0.0825(2) 0.0209(6) Uani 1 1 d . .
C16 C 0.5560(3) 0.1285(3) -0.0142(2) 0.0277(7) Uani 1 1 d . .
H16A H 0.5920 0.0604 -0.0158 0.041 Uiso 1 1 calc R U
H16B H 0.5735 0.1585 -0.0566 0.041 Uiso 1 1 calc R U
H16C H 0.4745 0.1101 -0.0320 0.041 Uiso 1 1 calc R U
C17 C 0.5441(3) 0.3226(3) 0.0819(2) 0.0295(7) Uani 1 1 d . .
H17A H 0.4627 0.3051 0.0652 0.044 Uiso 1 1 calc R U
H17B H 0.5611 0.3492 0.0377 0.044 Uiso 1 1 calc R U
H17C H 0.5729 0.3812 0.1426 0.044 Uiso 1 1 calc R U
C18 C 0.5641(3) 0.1763(3) 0.1492(2) 0.0267(7) Uani 1 1 d . .
H18A H 0.5861 0.2367 0.2091 0.040 Uiso 1 1 calc R U
H18B H 0.6010 0.1105 0.1542 0.040 Uiso 1 1 calc R U
H18C H 0.4825 0.1560 0.1267 0.040 Uiso 1 1 calc R U
C19 C 0.9904(2) 0.1006(3) 0.16350(19) 0.0197(6) Uani 1 1 d . .
H19 H 1.0681 0.1258 0.1819 0.024 Uiso 1 1 calc R U
C20 C 1.0541(2) -0.0709(2) 0.1668(2) 0.0197(6) Uani 1 1 d . .
C21 C 1.0923(3) -0.1137(3) 0.0947(2) 0.0278(7) Uani 1 1 d . .
H21 H 1.0631 -0.0929 0.0431 0.033 Uiso 1 1 calc R U
C22 C 1.1739(3) -0.1881(3) 0.0951(2) 0.0302(7) Uani 1 1 d . .
H22 H 1.2004 -0.2161 0.0446 0.036 Uiso 1 1 calc R U
C23 C 1.2148(3) -0.2196(3) 0.1682(2) 0.0265(7) Uani 1 1 d . .
H23 H 1.2685 -0.2713 0.1679 0.032 Uiso 1 1 calc R U
C24 C 1.1781(3) -0.1763(3) 0.2448(2) 0.0204(5) Uani 1 1 d . .
C25 C 1.0977(2) -0.0978(2) 0.2470(2) 0.0175(5) Uani 1 1 d . .
C26 C 1.0695(2) -0.0540(3) 0.3287(2) 0.0198(6) Uani 1 1 d . .
C27 C 1.1150(3) -0.0901(3) 0.3997(2) 0.0254(7) Uani 1 1 d . .
H27 H 1.0945 -0.0603 0.4532 0.030 Uiso 1 1 calc R U
C28 C 1.1910(3) -0.1701(3) 0.3952(2) 0.0288(7) Uani 1 1 d . .
H28 H 1.2200 -0.1954 0.4444 0.035 Uiso 1 1 calc R U
C29 C 1.2227(3) -0.2107(3) 0.3199(2) 0.0246(7) Uani 1 1 d . .
H29 H 1.2757 -0.2632 0.3175 0.030 Uiso 1 1 calc R U
C30 C 0.8975(2) 0.0083(2) 0.33738(19) 0.0194(6) Uani 1 1 d . .
H30 H 0.8723 -0.0696 0.3170 0.023 Uiso 1 1 calc R U
C31 C 0.8181(2) 0.0847(3) 0.35713(19) 0.0193(6) Uani 1 1 d . .
C32 C 0.8429(2) 0.2030(3) 0.38536(19) 0.0187(6) Uani 1 1 d . .
C33 C 0.7577(2) 0.2710(2) 0.40109(19) 0.0187(6) Uani 1 1 d . .
C34 C 0.6540(2) 0.2175(3) 0.38787(19) 0.0200(6) Uani 1 1 d . .
H34 H 0.5967 0.2632 0.3976 0.024 Uiso 1 1 calc R U
C35 C 0.6275(2) 0.1009(3) 0.3612(2) 0.0208(6) Uani 1 1 d . .
C36 C 0.7107(3) 0.0359(3) 0.3459(2) 0.0213(6) Uani 1 1 d . .
H36 H 0.6959 -0.0434 0.3273 0.026 Uiso 1 1 calc R U
C37 C 0.7806(3) 0.3996(3) 0.4342(2) 0.0218(6) Uani 1 1 d . .
C38 C 0.6763(3) 0.4555(3) 0.4445(3) 0.0330(8) Uani 1 1 d . .
H38A H 0.6161 0.4288 0.3857 0.050 Uiso 1 1 calc R U
H38B H 0.6941 0.5373 0.4653 0.050 Uiso 1 1 calc R U
H38C H 0.6517 0.4362 0.4891 0.050 Uiso 1 1 calc R U
C39 C 0.8730(3) 0.4432(3) 0.5275(2) 0.0293(7) Uani 1 1 d . .
H39A H 0.8475 0.4233 0.5714 0.044 Uiso 1 1 calc R U
H39B H 0.8891 0.5252 0.5481 0.044 Uiso 1 1 calc R U
H39C H 0.9411 0.4090 0.5224 0.044 Uiso 1 1 calc R U
C40 C 0.8166(3) 0.4348(3) 0.3649(2) 0.0287(7) Uani 1 1 d . .
H40A H 0.8848 0.4021 0.3577 0.043 Uiso 1 1 calc R U
H40B H 0.8315 0.5170 0.3869 0.043 Uiso 1 1 calc R U
H40C H 0.7564 0.4077 0.3061 0.043 Uiso 1 1 calc R U
C41 C 0.5101(3) 0.0523(3) 0.3509(2) 0.0249(7) Uani 1 1 d . .
C42 C 0.5032(3) -0.0736(3) 0.3316(3) 0.0357(8) Uani 1 1 d . .
H42A H 0.5126 -0.1127 0.2724 0.054 Uiso 1 1 calc R U
H42B H 0.4300 -0.1011 0.3310 0.054 Uiso 1 1 calc R U
H42C H 0.5627 -0.0881 0.3792 0.054 Uiso 1 1 calc R U
C43 C 0.4830(3) 0.1100(3) 0.4390(2) 0.0357(8) Uani 1 1 d . .
H43A H 0.5403 0.0996 0.4899 0.054 Uiso 1 1 calc R U
H43B H 0.4093 0.0769 0.4330 0.054 Uiso 1 1 calc R U
H43C H 0.4822 0.1905 0.4502 0.054 Uiso 1 1 calc R U
C44 C 0.4219(3) 0.0717(3) 0.2712(2) 0.0328(8) Uani 1 1 d . .
H44A H 0.4251 0.1524 0.2824 0.049 Uiso 1 1 calc R U
H44B H 0.3470 0.0425 0.2659 0.049 Uiso 1 1 calc R U
H44C H 0.4377 0.0326 0.2146 0.049 Uiso 1 1 calc R U
C45 C 0.4404(6) 0.5602(7) 0.2641(5) 0.085(2) Uani 1 1 d . .
C46 C 0.5432(6) 0.6226(5) 0.2972(4) 0.0741(17) Uani 1 1 d . .
H46 H 0.5846 0.6446 0.3601 0.089 Uiso 1 1 calc R U
C47 C 0.5887(5) 0.6544(4) 0.2418(3) 0.0599(13) Uani 1 1 d . .
H47 H 0.6615 0.6957 0.2663 0.072 Uiso 1 1 calc R U
C48 C 0.5298(4) 0.6270(4) 0.1522(3) 0.0539(11) Uani 1 1 d . .
H48 H 0.5607 0.6497 0.1142 0.065 Uiso 1 1 calc R U
C49 C 0.4234(4) 0.5651(4) 0.1164(3) 0.0514(11) Uani 1 1 d . .
H49 H 0.3812 0.5475 0.0542 0.062 Uiso 1 1 calc R U
C50 C 0.3794(5) 0.5295(5) 0.1705(4) 0.0677(15) Uani 1 1 d . .
H50 H 0.3085 0.4846 0.1452 0.081 Uiso 1 1 calc R U
C51 C 0.3914(7) 0.5216(10) 0.3234(7) 0.167(6) Uani 1 1 d . .
H51A H 0.3251 0.5590 0.3291 0.250 Uiso 1 1 calc R U
H51B H 0.4474 0.5407 0.3838 0.250 Uiso 1 1 calc R U
H51C H 0.3699 0.4400 0.2959 0.250 Uiso 1 1 calc R U

loop_
_atom_site_aniso_label
_atom_site_aniso_U_11
_atom_site_aniso_U_22
_atom_site_aniso_U_33
_atom_site_aniso_U_23
_atom_site_aniso_U_13
_atom_site_aniso_U_12
Al1 0.0187(5) 0.0187(5) 0.0243(5) 0.0089(4) 0.0045(4) 0.0021(4)
Al2 0.0162(4) 0.0199(5) 0.0232(5) 0.0052(4) 0.0058(3) 0.0014(3)
O1 0.0170(11) 0.0198(11) 0.0321(12) 0.0125(9) 0.0055(9) 0.0010(9)
O2 0.0171(11) 0.0205(11) 0.0302(11) 0.0074(9) 0.0089(9) 0.0004(9)
N1 0.0191(13) 0.0217(13) 0.0213(12) 0.0102(10) 0.0064(10) 0.0055(10)
N3 0.0181(13) 0.0185(13) 0.0194(12) 0.0060(10) 0.0065(10) 0.0033(10)
C1 0.0308(18) 0.0246(17) 0.0313(17) 0.0134(14) 0.0038(14) -0.0024(14)
C2 0.034(2) 0.044(2) 0.0287(18) 0.0079(16) 0.0095(15) 0.0029(17)
C3 0.0226(17) 0.0271(17) 0.0314(17) 0.0034(14) 0.0106(14) -0.0014(13)
C4 0.038(2) 0.033(2) 0.0273(17) 0.0084(15) 0.0029(15) 0.0000(16)
C5 0.0208(15) 0.0198(15) 0.0161(14) 0.0067(11) 0.0051(11) 0.0013(12)
C6 0.0202(15) 0.0224(16) 0.0176(14) 0.0076(12) 0.0051(11) 0.0017(12)
C7 0.0171(15) 0.0252(16) 0.0193(14) 0.0065(12) 0.0041(11) -0.0022(12)
C8 0.0231(15) 0.0187(15) 0.0179(14) 0.0051(11) 0.0067(12) 0.0004(12)
C9 0.0224(15) 0.0205(15) 0.0166(14) 0.0072(12) 0.0057(12) 0.0048(12)
C10 0.0189(15) 0.0207(15) 0.0147(13) 0.0064(11) 0.0047(11) 0.0018(12)
C11 0.0268(17) 0.0210(17) 0.0290(17) 0.0099(13) 0.0090(13) 0.0003(13)
C12 0.031(2) 0.0234(19) 0.068(3) 0.0161(18) 0.0184(19) -0.0025(15)
C13 0.041(2) 0.0202(17) 0.0337(18) 0.0055(14) 0.0110(16) -0.0019(15)
C14 0.052(2) 0.034(2) 0.0345(19) 0.0186(16) 0.0083(17) -0.0082(17)
C15 0.0166(15) 0.0223(16) 0.0232(15) 0.0097(12) 0.0041(12) 0.0031(12)
C16 0.0227(17) 0.0304(18) 0.0249(16) 0.0095(14) 0.0014(13) 0.0012(14)
C17 0.0209(16) 0.0263(18) 0.0388(19) 0.0124(14) 0.0052(14) 0.0059(14)
C18 0.0214(16) 0.0315(18) 0.0289(16) 0.0118(14) 0.0097(13) 0.0015(13)
C19 0.0174(14) 0.0226(15) 0.0168(14) 0.0055(12) 0.0044(11) 0.0008(12)
C20 0.0164(15) 0.0181(15) 0.0231(15) 0.0067(12) 0.0054(12) 0.0024(12)
C21 0.0276(18) 0.0340(19) 0.0226(15) 0.0107(14) 0.0088(13) 0.0066(15)
C22 0.0297(19) 0.0320(19) 0.0283(17) 0.0053(14) 0.0148(14) 0.0093(15)
C23 0.0216(17) 0.0234(17) 0.0314(17) 0.0045(13) 0.0102(13) 0.0070(13)
C24 0.0161(15) 0.0155(15) 0.0260(15) 0.0051(11) 0.0047(11) -0.0002(10)
C25 0.0131(14) 0.0142(15) 0.0221(14) 0.0044(11) 0.0041(11) -0.0006(9)
C26 0.0152(15) 0.0200(16) 0.0232(15) 0.0078(12) 0.0052(12) 0.0017(12)
C27 0.0263(17) 0.0285(17) 0.0238(15) 0.0112(13) 0.0094(13) 0.0068(14)
C28 0.0273(18) 0.0311(18) 0.0291(17) 0.0174(14) 0.0030(14) 0.0062(14)
C29 0.0174(16) 0.0206(16) 0.0347(17) 0.0119(13) 0.0046(13) 0.0061(13)
C30 0.0196(15) 0.0194(15) 0.0169(14) 0.0059(11) 0.0037(11) 0.0016(12)
C31 0.0169(15) 0.0212(15) 0.0191(14) 0.0070(12) 0.0051(11) 0.0023(12)
C32 0.0176(15) 0.0222(15) 0.0159(13) 0.0074(12) 0.0043(11) 0.0004(12)
C33 0.0195(15) 0.0215(15) 0.0145(13) 0.0071(11) 0.0041(11) 0.0028(12)
C34 0.0180(15) 0.0257(16) 0.0173(14) 0.0090(12) 0.0056(11) 0.0062(12)
C35 0.0176(15) 0.0270(16) 0.0194(14) 0.0105(12) 0.0059(12) 0.0009(12)
C36 0.0203(16) 0.0204(15) 0.0224(15) 0.0080(12) 0.0055(12) 0.0005(12)
C37 0.0209(16) 0.0195(16) 0.0223(15) 0.0061(12) 0.0051(12) 0.0033(12)
C38 0.0274(19) 0.0239(18) 0.045(2) 0.0090(15) 0.0110(15) 0.0072(14)
C39 0.0269(18) 0.0258(18) 0.0262(17) 0.0027(13) 0.0035(14) 0.0029(14)
C40 0.0333(19) 0.0211(16) 0.0329(17) 0.0130(14) 0.0090(14) 0.0003(14)
C41 0.0159(16) 0.0301(18) 0.0314(17) 0.0134(14) 0.0087(13) 0.0012(13)
C42 0.0242(18) 0.030(2) 0.056(2) 0.0185(17) 0.0142(16) -0.0013(15)
C43 0.0302(19) 0.047(2) 0.0361(19) 0.0165(17) 0.0177(16) 0.0007(16)
C44 0.0183(16) 0.044(2) 0.0366(19) 0.0179(16) 0.0051(14) -0.0001(15)
C45 0.076(4) 0.131(6) 0.121(5) 0.100(5) 0.068(4) 0.080(4)
C46 0.084(4) 0.086(4) 0.060(3) 0.037(3) 0.022(3) 0.044(4)
C47 0.068(3) 0.044(3) 0.060(3) 0.024(2) 0.004(2) 0.009(2)
C48 0.061(3) 0.041(2) 0.058(3) 0.024(2) 0.011(2) 0.010(2)
C49 0.045(3) 0.053(3) 0.058(3) 0.023(2) 0.016(2) 0.021(2)
C50 0.049(3) 0.078(4) 0.104(4) 0.055(3) 0.036(3) 0.036(3)
C51 0.119(7) 0.324(15) 0.228(10) 0.239(12) 0.129(8) 0.156(9)

loop_
_atom_type_symbol
_atom_type_description
_atom_type_scat_dispersion_real
_atom_type_scat_dispersion_imag
_atom_type_scat_source
C C 0.0181 0.0091 'International Tables Vol C Tables 4.2.6.8 and 6.1.1.4'
N N 0.0311 0.0180 'International Tables Vol C Tables 4.2.6.8 and 6.1.1.4'
O O 0.0492 0.0322 'International Tables Vol C Tables 4.2.6.8 and 6.1.1.4'
Al Al 0.2130 0.2455 'International Tables Vol C Tables 4.2.6.8 and 6.1.1.4'
H H 0.0000 0.0000 'International Tables Vol C Tables 4.2.6.8 and 6.1.1.4'

loop_
_geom_angle_atom_site_label_1
_geom_angle_atom_site_label_2
_geom_angle_atom_site_label_3
_geom_angle
O1 Al1 C2 112.18(14)
O1 Al1 C1 115.07(12)
C2 Al1 C1 114.39(16)
O1 Al1 N1 93.38(11)
C2 Al1 N1 106.68(13)
C1 Al1 N1 112.99(13)
O2 Al2 C3 115.44(12)
O2 Al2 C4 111.99(13)
C3 Al2 C4 114.92(16)
O2 Al2 N3 93.40(11)
C3 Al2 N3 112.21(12)
C4 Al2 N3 106.55(13)
C5 O1 Al1 128.92(19)
C32 O2 Al2 128.54(19)
C19 N1 C20 117.3(2)
C19 N1 Al1 118.9(2)
C20 N1 Al1 119.5(2)
C30 N3 C26 117.5(2)
C30 N3 Al2 119.5(2)
C26 N3 Al2 119.3(2)
Al1 C1 H1A 109.5
Al1 C1 H1B 109.5
H1A C1 H1B 109.5
Al1 C1 H1C 109.5
H1A C1 H1C 109.5
H1B C1 H1C 109.5
Al1 C2 H2A 109.5
Al1 C2 H2B 109.5
H2A C2 H2B 109.5
Al1 C2 H2C 109.5
H2A C2 H2C 109.5
H2B C2 H2C 109.5
Al2 C3 H3A 109.5
Al2 C3 H3B 109.5
H3A C3 H3B 109.5
Al2 C3 H3C 109.5
H3A C3 H3C 109.5
H3B C3 H3C 109.5
Al2 C4 H4A 109.5
Al2 C4 H4B 109.5
H4A C4 H4B 109.5
Al2 C4 H4C 109.5
H4A C4 H4C 109.5
H4B C4 H4C 109.5
O1 C5 C10 121.1(3)
O1 C5 C6 120.5(3)
C10 C5 C6 118.4(3)
C7 C6 C5 120.7(3)
C7 C6 C19 116.5(3)
C5 C6 C19 122.7(3)
C8 C7 C6 121.7(3)
C8 C7 H7 119.2
C6 C7 H7 119.2
C7 C8 C9 116.5(3)
C7 C8 C11 123.9(3)
C9 C8 C11 119.5(3)
C10 C9 C8 124.7(3)
C10 C9 H9 117.6
C8 C9 H9 117.6
C9 C10 C5 117.9(3)
C9 C10 C15 121.5(3)
C5 C10 C15 120.6(3)
C12 C11 C13 108.5(3)
C12 C11 C8 111.1(3)
C13 C11 C8 109.8(2)
C12 C11 C14 108.6(3)
C13 C11 C14 108.8(3)
C8 C11 C14 109.9(3)
C11 C12 H12A 109.5
C11 C12 H12B 109.5
H12A C12 H12B 109.5
C11 C12 H12C 109.5
H12A C12 H12C 109.5
H12B C12 H12C 109.5
C11 C13 H13A 109.5
C11 C13 H13B 109.5
H13A C13 H13B 109.5
C11 C13 H13C 109.5
H13A C13 H13C 109.5
H13B C13 H13C 109.5
C11 C14 H14A 109.5
C11 C14 H14B 109.5
H14A C14 H14B 109.5
C11 C14 H14C 109.5
H14A C14 H14C 109.5
H14B C14 H14C 109.5
C17 C15 C16 108.0(2)
C17 C15 C10 111.8(3)
C16 C15 C10 109.2(2)
C17 C15 C18 106.5(2)
C16 C15 C18 110.6(3)
C10 C15 C18 110.6(2)
C15 C16 H16A 109.5
C15 C16 H16B 109.5
H16A C16 H16B 109.5
C15 C16 H16C 109.5
H16A C16 H16C 109.5
H16B C16 H16C 109.5
C15 C17 H17A 109.5
C15 C17 H17B 109.5
H17A C17 H17B 109.5
C15 C17 H17C 109.5
H17A C17 H17C 109.5
H17B C17 H17C 109.5
C15 C18 H18A 109.5
C15 C18 H18B 109.5
H18A C18 H18B 109.5
C15 C18 H18C 109.5
H18A C18 H18C 109.5
H18B C18 H18C 109.5
N1 C19 C6 126.7(3)
N1 C19 H19 116.7
C6 C19 H19 116.7
C21 C20 C25 121.2(3)
C21 C20 N1 116.1(3)
C25 C20 N1 122.7(2)
C20 C21 C22 121.4(3)
C20 C21 H21 119.3
C22 C21 H21 119.3
C23 C22 C21 119.6(3)
C23 C22 H22 120.2
C21 C22 H22 120.2
C22 C23 C24 120.8(3)
C22 C23 H23 119.6
C24 C23 H23 119.6
C23 C24 C29 119.3(3)
C23 C24 C25 120.5(3)
C29 C24 C25 120.2(3)
C26 C25 C20 126.7(2)
C26 C25 C24 116.8(3)
C20 C25 C24 116.4(2)
C27 C26 C25 120.7(3)
C27 C26 N3 116.3(3)
C25 C26 N3 122.8(2)
C26 C27 C28 121.6(3)
C26 C27 H27 119.2
C28 C27 H27 119.2
C29 C28 C27 119.4(3)
C29 C28 H28 120.3
C27 C28 H28 120.3
C28 C29 C24 121.2(3)
C28 C29 H29 119.4
C24 C29 H29 119.4
N3 C30 C31 126.3(3)
N3 C30 H30 116.8
C31 C30 H30 116.8
C36 C31 C32 120.6(3)
C36 C31 C30 116.3(3)
C32 C31 C30 123.0(3)
O2 C32 C33 121.0(3)
O2 C32 C31 120.4(2)
C33 C32 C31 118.6(3)
C34 C33 C32 117.7(3)
C34 C33 C37 121.4(3)
C32 C33 C37 120.9(3)
C33 C34 C35 125.0(3)
C33 C34 H34 117.5
C35 C34 H34 117.5
C36 C35 C34 116.8(3)
C36 C35 C41 123.4(3)
C34 C35 C41 119.8(3)
C35 C36 C31 121.3(3)
C35 C36 H36 119.3
C31 C36 H36 119.3
C38 C37 C33 111.9(3)
C38 C37 C39 108.0(3)
C33 C37 C39 109.3(2)
C38 C37 C40 107.1(2)
C33 C37 C40 110.2(2)
C39 C37 C40 110.4(3)
C37 C38 H38A 109.5
C37 C38 H38B 109.5
H38A C38 H38B 109.5
C37 C38 H38C 109.5
H38A C38 H38C 109.5
H38B C38 H38C 109.5
C37 C39 H39A 109.5
C37 C39 H39B 109.5
H39A C39 H39B 109.5
C37 C39 H39C 109.5
H39A C39 H39C 109.5
H39B C39 H39C 109.5
C37 C40 H40A 109.5
C37 C40 H40B 109.5
H40A C40 H40B 109.5
C37 C40 H40C 109.5
H40A C40 H40C 109.5
H40B C40 H40C 109.5
C42 C41 C43 108.4(3)
C42 C41 C35 111.2(3)
C43 C41 C35 109.6(3)
C42 C41 C44 108.3(3)
C43 C41 C44 109.5(3)
C35 C41 C44 109.8(2)
C41 C42 H42A 109.5
C41 C42 H42B 109.5
H42A C42 H42B 109.5
C41 C42 H42C 109.5
H42A C42 H42C 109.5
H42B C42 H42C 109.5
C41 C43 H43A 109.5
C41 C43 H43B 109.5
H43A C43 H43B 109.5
C41 C43 H43C 109.5
H43A C43 H43C 109.5
H43B C43 H43C 109.5
C41 C44 H44A 109.5
C41 C44 H44B 109.5
H44A C44 H44B 109.5
C41 C44 H44C 109.5
H44A C44 H44C 109.5
H44B C44 H44C 109.5
C46 C45 C50 118.2(5)
C46 C45 C51 122.3(7)
C50 C45 C51 119.4(8)
C45 C46 C47 121.8(5)
C45 C46 H46 119.1
C47 C46 H46 119.1
C48 C47 C46 120.1(6)
C48 C47 H47 119.9
C46 C47 H47 119.9
C47 C48 C49 119.6(5)
C47 C48 H48 120.2
C49 C48 H48 120.2
C50 C49 C48 120.5(5)
C50 C49 H49 119.8
C48 C49 H49 119.8
C49 C50 C45 119.6(6)
C49 C50 H50 120.2
C45 C50 H50 120.2
C45 C51 H51A 109.5
C45 C51 H51B 109.5
H51A C51 H51B 109.5
C45 C51 H51C 109.5
H51A C51 H51C 109.5
H51B C51 H51C 109.5

loop_
_geom_bond_atom_site_label_1
_geom_bond_atom_site_label_2
_geom_bond_distance
Al1 O1 1.773(2)
Al1 C2 1.962(3)
Al1 C1 1.962(3)
Al1 N1 1.975(3)
Al2 O2 1.776(2)
Al2 C3 1.958(3)
Al2 C4 1.964(3)
Al2 N3 1.970(3)
O1 C5 1.325(4)
O2 C32 1.329(4)
N1 C19 1.301(4)
N1 C20 1.449(4)
N3 C30 1.300(4)
N3 C26 1.441(4)
C1 H1A 0.9800
C1 H1B 0.9800
C1 H1C 0.9800
C2 H2A 0.9800
C2 H2B 0.9800
C2 H2C 0.9800
C3 H3A 0.9800
C3 H3B 0.9800
C3 H3C 0.9800
C4 H4A 0.9800
C4 H4B 0.9800
C4 H4C 0.9800
C5 C10 1.419(4)
C5 C6 1.419(4)
C6 C7 1.411(4)
C6 C19 1.435(4)
C7 C8 1.369(4)
C7 H7 0.9500
C8 C9 1.415(4)
C8 C11 1.537(4)
C9 C10 1.384(4)
C9 H9 0.9500
C10 C15 1.539(4)
C11 C12 1.529(5)
C11 C13 1.530(4)
C11 C14 1.540(5)
C12 H12A 0.9800
C12 H12B 0.9800
C12 H12C 0.9800
C13 H13A 0.9800
C13 H13B 0.9800
C13 H13C 0.9800
C14 H14A 0.9800
C14 H14B 0.9800
C14 H14C 0.9800
C15 C17 1.528(4)
C15 C16 1.535(4)
C15 C18 1.539(4)
C16 H16A 0.9800
C16 H16B 0.9800
C16 H16C 0.9800
C17 H17A 0.9800
C17 H17B 0.9800
C17 H17C 0.9800
C18 H18A 0.9800
C18 H18B 0.9800
C18 H18C 0.9800
C19 H19 0.9500
C20 C21 1.364(4)
C20 C25 1.432(4)
C21 C22 1.406(5)
C21 H21 0.9500
C22 C23 1.361(5)
C22 H22 0.9500
C23 C24 1.415(4)
C23 H23 0.9500
C24 C29 1.417(4)
C24 C25 1.432(4)
C25 C26 1.431(4)
C26 C27 1.374(4)
C27 C28 1.406(5)
C27 H27 0.9500
C28 C29 1.357(5)
C28 H28 0.9500
C29 H29 0.9500
C30 C31 1.434(4)
C30 H30 0.9500
C31 C36 1.417(4)
C31 C32 1.418(4)
C32 C33 1.417(4)
C33 C34 1.389(4)
C33 C37 1.535(4)
C34 C35 1.404(4)
C34 H34 0.9500
C35 C36 1.373(4)
C35 C41 1.536(4)
C36 H36 0.9500
C37 C38 1.529(4)
C37 C39 1.537(4)
C37 C40 1.544(4)
C38 H38A 0.9800
C38 H38B 0.9800
C38 H38C 0.9800
C39 H39A 0.9800
C39 H39B 0.9800
C39 H39C 0.9800
C40 H40A 0.9800
C40 H40B 0.9800
C40 H40C 0.9800
C41 C42 1.524(5)
C41 C43 1.534(4)
C41 C44 1.542(4)
C42 H42A 0.9800
C42 H42B 0.9800
C42 H42C 0.9800
C43 H43A 0.9800
C43 H43B 0.9800
C43 H43C 0.9800
C44 H44A 0.9800
C44 H44B 0.9800
C44 H44C 0.9800
C45 C46 1.367(10)
C45 C50 1.415(10)
C45 C51 1.509(8)
C46 C47 1.379(8)
C46 H46 0.9500
C47 C48 1.358(7)
C47 H47 0.9500
C48 C49 1.396(7)
C48 H48 0.9500
C49 C50 1.374(7)
C49 H49 0.9500
C50 H50 0.9500
C51 H51A 0.9800
C51 H51B 0.9800
C51 H51C 0.9800

loop_
_geom_torsion_atom_site_label_1
_geom_torsion_atom_site_label_2
_geom_torsion_atom_site_label_3
_geom_torsion_atom_site_label_4
_geom_torsion
C2 Al1 O1 C5 -77.8(3)
C1 Al1 O1 C5 149.1(2)
N1 Al1 O1 C5 31.8(2)
C3 Al2 O2 C32 148.7(2)
C4 Al2 O2 C32 -77.2(3)
N3 Al2 O2 C32 32.1(2)
Al1 O1 C5 C10 159.3(2)
Al1 O1 C5 C6 -20.7(4)
O1 C5 C6 C7 178.1(2)
C10 C5 C6 C7 -2.0(4)
O1 C5 C6 C19 -2.6(4)
C10 C5 C6 C19 177.4(2)
C5 C6 C7 C8 0.7(4)
C19 C6 C7 C8 -178.7(3)
C6 C7 C8 C9 1.3(4)
C6 C7 C8 C11 -178.4(3)
C7 C8 C9 C10 -2.1(4)
C11 C8 C9 C10 177.6(3)
C8 C9 C10 C5 0.9(4)
C8 C9 C10 C15 -176.5(3)
O1 C5 C10 C9 -178.8(2)
C6 C5 C10 C9 1.2(4)
O1 C5 C10 C15 -1.5(4)
C6 C5 C10 C15 178.6(2)
C7 C8 C11 C12 4.0(4)
C9 C8 C11 C12 -175.6(3)
C7 C8 C11 C13 -116.1(3)
C9 C8 C11 C13 64.3(4)
C7 C8 C11 C14 124.2(3)
C9 C8 C11 C14 -55.5(4)
C9 C10 C15 C17 -6.6(4)
C5 C10 C15 C17 176.1(3)
C9 C10 C15 C16 112.8(3)
C5 C10 C15 C16 -64.4(3)
C9 C10 C15 C18 -125.2(3)
C5 C10 C15 C18 57.5(3)
C20 N1 C19 C6 174.6(3)
Al1 N1 C19 C6 17.7(4)
C7 C6 C19 N1 -178.9(3)
C5 C6 C19 N1 1.8(5)
C19 N1 C20 C21 -77.9(4)
Al1 N1 C20 C21 78.8(3)
C19 N1 C20 C25 105.2(3)
Al1 N1 C20 C25 -98.1(3)
C25 C20 C21 C22 1.6(5)
N1 C20 C21 C22 -175.4(3)
C20 C21 C22 C23 1.0(6)
C21 C22 C23 C24 -1.6(5)
C22 C23 C24 C29 -179.8(3)
C22 C23 C24 C25 -0.4(5)
C21 C20 C25 C26 176.4(3)
N1 C20 C25 C26 -6.9(5)
C21 C20 C25 C24 -3.4(5)
N1 C20 C25 C24 173.3(3)
C23 C24 C25 C26 -177.0(3)
C29 C24 C25 C26 2.4(5)
C23 C24 C25 C20 2.8(5)
C29 C24 C25 C20 -177.8(3)
C20 C25 C26 C27 177.7(3)
C24 C25 C26 C27 -2.5(5)
C20 C25 C26 N3 -7.5(5)
C24 C25 C26 N3 172.3(3)
C30 N3 C26 C27 -80.4(4)
Al2 N3 C26 C27 77.9(3)
C30 N3 C26 C25 104.6(3)
Al2 N3 C26 C25 -97.1(3)
C25 C26 C27 C28 0.5(5)
N3 C26 C27 C28 -174.6(3)
C26 C27 C28 C29 1.7(5)
C27 C28 C29 C24 -1.7(5)
C23 C24 C29 C28 179.1(3)
C25 C24 C29 C28 -0.3(5)
C26 N3 C30 C31 174.8(3)
Al2 N3 C30 C31 16.6(4)
N3 C30 C31 C36 -178.8(3)
N3 C30 C31 C32 2.0(5)
Al2 O2 C32 C33 158.0(2)
Al2 O2 C32 C31 -22.1(4)
C36 C31 C32 O2 179.5(3)
C30 C31 C32 O2 -1.3(4)
C36 C31 C32 C33 -0.7(4)
C30 C31 C32 C33 178.5(3)
O2 C32 C33 C34 179.9(2)
C31 C32 C33 C34 0.0(4)
O2 C32 C33 C37 -1.8(4)
C31 C32 C33 C37 178.4(2)
C32 C33 C34 C35 0.9(4)
C37 C33 C34 C35 -177.4(3)
C33 C34 C35 C36 -1.2(4)
C33 C34 C35 C41 178.7(3)
C34 C35 C36 C31 0.4(4)
C41 C35 C36 C31 -179.4(3)
C32 C31 C36 C35 0.4(4)
C30 C31 C36 C35 -178.8(3)
C34 C33 C37 C38 -3.0(4)
C32 C33 C37 C38 178.7(3)
C34 C33 C37 C39 116.5(3)
C32 C33 C37 C39 -61.7(3)
C34 C33 C37 C40 -122.1(3)
C32 C33 C37 C40 59.7(3)
C36 C35 C41 C42 6.0(4)
C34 C35 C41 C42 -173.9(3)
C36 C35 C41 C43 125.8(3)
C34 C35 C41 C43 -54.0(4)
C36 C35 C41 C44 -113.8(3)
C34 C35 C41 C44 66.3(4)
C50 C45 C46 C47 -0.9(8)
C51 C45 C46 C47 178.0(6)
C45 C46 C47 C48 2.1(8)
C46 C47 C48 C49 -0.8(7)
C47 C48 C49 C50 -1.7(7)
C48 C49 C50 C45 2.8(7)
C46 C45 C50 C49 -1.6(7)
C51 C45 C50 C49 179.6(5)

loop_
_twin_individual_id
_twin_individual_mass_fraction_refined
_oxdiff_twin_reflns_isolated
_oxdiff_twin_reflns_overlapped
_twin_individual_twin_lattice_type
_twin_individual_twin_matrix_11
_twin_individual_twin_matrix_12
_twin_individual_twin_matrix_13
_twin_individual_twin_matrix_21
_twin_individual_twin_matrix_22
_twin_individual_twin_matrix_23
_twin_individual_twin_matrix_31
_twin_individual_twin_matrix_32
_twin_individual_twin_matrix_33
1 0.5830 19333 14186 ref 1.0000 0.0000 0.0000 0.0000 1.0000 0.0000 0.0000 0.0000 1.0000
2 0.4170 19289 14186 nmt -0.0022 -1.0017 -0.0328 -0.9981 0.0023 0.0330 0.0007 -0.0008 -0.9998
